data_9015280
loop_
_publ_author_name
'Fortes, A. D.'
'Wood, I. G.'
'Grigoriev, D.'
'Alfredsson, M.'
'Kipfstuhl, S.'
'Knight, K. S.'
'Smith, R. I.'

_publ_section_title
;
 No evidence for large-scale proton ordering in Antarctic ice from powder neutron diffraction
 Note: T = 100 K
 Note: known as ice-IH
;
_journal_name_full 'Journal of Chemical Physics'
_journal_page_first 11376
_journal_page_last 11379
_journal_paper_doi 10.1063/1.1765099
_journal_volume 120
_journal_year 2004
_chemical_compound_source 'Kohen Station, Antarctica'
_chemical_formula_sum 'H2 O'
_chemical_name_mineral Ice
_space_group_IT_number 194
_symmetry_space_group_name_Hall '-P 6c 2c'
_symmetry_space_group_name_H-M 'P 63/m m c'
_cell_angle_alpha 90
_cell_angle_beta 90
_cell_angle_gamma 120
_cell_length_a 4.497479
_cell_length_b 4.497479
_cell_length_c 7.322382
_cell_formula_units_Z 4
_cell_volume 128.269
_database_code_amcsd 0018366
_exptl_crystal_density_diffrn 0.933
_cod_duplicate_entry 9015208
_cod_original_formula_sum 'O H2'
_cod_database_code 9015280

loop_
_space_group_symop_operation_xyz
x,y,z
-x,-x+y,1/2+z
x,x-y,1/2-z
-x+y,-x,1/2-z
x-y,x,1/2+z
-y,-x,z
y,x,-z
y,-x+y,-z
-y,x-y,z
x-y,-y,1/2+z
-x+y,y,1/2-z
x,y,1/2-z
-x,-y,1/2+z
x,x-y,z
-x,-x+y,-z
x-y,x,-z
-x+y,-x,z
y,x,1/2+z
-y,-x,1/2-z
-y,x-y,1/2-z
y,-x+y,1/2+z
-x+y,y,z
x-y,-y,-z
-x,-y,-z

loop_
_atom_site_aniso_label
_atom_site_aniso_U_11
_atom_site_aniso_U_22
_atom_site_aniso_U_33
_atom_site_aniso_U_12
_atom_site_aniso_U_13
_atom_site_aniso_U_23
O 0.00790 0.00790 0.00600 0.00400 0.00000 0.00000
H1 0.02110 0.02110 0.00820 0.01060 0.00000 0.00000
H2 0.01690 0.01240 0.01740 0.00620 0.00370 0.00750

loop_
_atom_site_label
_atom_site_fract_x
_atom_site_fract_y
_atom_site_fract_z
_atom_site_occupancy
O 0.33333 0.66667 0.06140 1.00000
H1 0.33333 0.66667 0.19640 0.50000
H2 0.45100 0.90190 0.01790 0.50000

loop_
_cod_related_entry_id
_cod_related_entry_database
_cod_related_entry_code
1 AMCSD 0018366
